data_8000118
loop_
_publ_author_name
'Yu, Derrick Etherbert C.'
'Imai, Hiroyuki'
'Ushio, Mamoru'
'Takeda, Sayaka'
'Naito, Toshio'
'Inabe, Tamotsu'

_publ_section_title
;
 One-step Synthesis of Partially Oxidized Cobalt(III) Phthalocyanine Salts
 with Axial Ligands
;
_journal_issue 6
_journal_name_full 'Chemistry Letters'
_journal_page_first 602
_journal_paper_doi 10.1246/cl.2006.602
_journal_volume 35
_journal_year 2006
_chemical_formula_moiety 'C88 H52 Br4 Co2 N16 P '
_chemical_formula_sum 'C88 H52 Br4 Co2 N16 P'
_chemical_formula_weight 1801.94
_space_group_IT_number 86
_symmetry_cell_setting tetragonal
_symmetry_Int_Tables_number 86
_symmetry_space_group_name_Hall '-P 4bc'
_symmetry_space_group_name_H-M 'P 42/n :2'
_cell_angle_alpha 90.0000
_cell_angle_beta 90.0000
_cell_angle_gamma 90.0000
_cell_formula_units_Z 2
_cell_length_a 21.4119(19)
_cell_length_b 21.4119(19)
_cell_length_c 7.6088(7)
_cell_measurement_reflns_used 22084
_cell_measurement_temperature 123.1
_cell_measurement_theta_max 27.5
_cell_measurement_theta_min 3.3
_cell_volume 3488.4(5)
_computing_cell_refinement PROCESS-AUTO
_computing_data_collection PROCESS-AUTO
_computing_data_reduction CrystalStructure
_computing_publication_material 'CrystalStructure 3.7.0'
_computing_structure_refinement CRYSTALS
_computing_structure_solution SIR92
_diffrn_detector_area_resol_mean 10.00
_diffrn_measured_fraction_theta_full 0.998
_diffrn_measured_fraction_theta_max 0.998
_diffrn_measurement_device_type 'Rigaku RAXIS-RAPID'
_diffrn_measurement_method \w
_diffrn_radiation_type 'Mo K\a'
_diffrn_radiation_wavelength 0.71075
_diffrn_reflns_av_R_equivalents 0.078
_diffrn_reflns_limit_h_max 27
_diffrn_reflns_limit_h_min -27
_diffrn_reflns_limit_k_max 27
_diffrn_reflns_limit_k_min -27
_diffrn_reflns_limit_l_max 9
_diffrn_reflns_limit_l_min -9
_diffrn_reflns_number 30575
_diffrn_reflns_theta_full 27.48
_diffrn_reflns_theta_max 27.48
_exptl_absorpt_coefficient_mu 2.862
_exptl_absorpt_correction_T_max 0.751
_exptl_absorpt_correction_T_min 0.402
_exptl_absorpt_correction_type multi-scan
_exptl_absorpt_process_details
;
    Higashi, T. (1995). Program for Absorption Correction.
    Rigaku Corporation, Tokyo, Japan.
;
_exptl_crystal_colour black
_exptl_crystal_density_diffrn 1.715
_exptl_crystal_density_method 'not measured'
_exptl_crystal_description needle
_exptl_crystal_F_000 1802.00
_exptl_crystal_size_max 0.70
_exptl_crystal_size_mid 0.10
_exptl_crystal_size_min 0.10
_refine_diff_density_max 1.37
_refine_diff_density_min -1.40
_refine_ls_extinction_method none
_refine_ls_goodness_of_fit_ref 1.000
_refine_ls_hydrogen_treatment refall
_refine_ls_number_parameters 265
_refine_ls_number_reflns 3993
_refine_ls_R_factor_gt 0.0481
_refine_ls_shift/su_max 0.0000
_refine_ls_structure_factor_coef Fsqd
_refine_ls_weighting_details 'w = 1/[0.0005Fo^2^ + 1.3500\s(Fo^2^) + 0.5000]/(4Fo^2^)'
_refine_ls_weighting_scheme calc
_refine_ls_wR_factor_ref 0.1096
_reflns_number_gt 2483
_reflns_number_total 3993
_reflns_threshold_expression F^2^>2.0\s(F^2^)
_cod_data_source_file 35-602sup1.cif
_cod_data_source_block '_TPPCoPcBr'
_cod_original_sg_symbol_H-M 'P 42/n'
_cod_original_formula_sum 'C88 H52 Br4 Co2 N16 P '
_cod_database_code 8000118

loop_
_symmetry_equiv_pos_site_id
_symmetry_equiv_pos_as_xyz
1 +X,+Y,+Z
2 -Y,1/2+X,1/2+Z
3 1/2-X,1/2-Y,+Z
4 1/2+Y,-X,1/2+Z
5 -X,-Y,-Z
6 +Y,1/2-X,1/2-Z
7 1/2+X,1/2+Y,-Z
8 1/2-Y,+X,1/2-Z

loop_
_atom_site_label
_atom_site_type_symbol
_atom_site_fract_x
_atom_site_fract_y
_atom_site_fract_z
_atom_site_U_iso_or_equiv
_atom_site_adp_type
_atom_site_occupancy
_atom_site_symmetry_multiplicity
_atom_site_calc_flag
_atom_site_refinement_flags
Br(1) Br 0.44444(2) 0.09312(2) 0.59400(6) 0.03000(13) Uani 1.00 1 d .
Co(1) Co 0.5000 0.0000 0.5000 0.0174(2) Uani 1.00 2 d S
P(1) P 0.7500 -0.2500 0.2500 0.0261(4) Uani 1.00 4 d S
N(1) N 0.56800(16) 0.01224(14) 0.6628(4) 0.0183(9) Uani 1.00 1 d .
N(2) N 0.63711(14) 0.07667(16) 0.4886(4) 0.0189(8) Uani 1.00 1 d .
N(3) N 0.54214(14) 0.05126(16) 0.3307(4) 0.0194(9) Uani 1.00 1 d .
N(4) N 0.46478(14) 0.05543(14) 0.0993(4) 0.0187(8) Uani 1.00 1 d .
C(1) C 0.51850(19) 0.07023(18) 0.1715(5) 0.0188(11) Uani 1.00 1 d .
C(2) C 0.56174(18) 0.11398(18) 0.0881(5) 0.0172(10) Uani 1.00 1 d .
C(3) C 0.5594(2) 0.14613(19) -0.0708(5) 0.0210(11) Uani 1.00 1 d .
C(4) C 0.6097(2) 0.18278(19) -0.1124(5) 0.0230(11) Uani 1.00 1 d .
C(5) C 0.66118(19) 0.18801(19) -0.0019(6) 0.0230(11) Uani 1.00 1 d .
C(6) C 0.66297(19) 0.1566(2) 0.1584(5) 0.0210(11) Uani 1.00 1 d .
C(7) C 0.61272(18) 0.11931(18) 0.2001(5) 0.0181(10) Uani 1.00 1 d .
C(8) C 0.59917(19) 0.08058(19) 0.3528(5) 0.0186(10) Uani 1.00 1 d .
C(9) C 0.62208(19) 0.04348(19) 0.6292(5) 0.0198(11) Uani 1.00 1 d .
C(10) C 0.66534(19) 0.03509(19) 0.7754(5) 0.0177(10) Uani 1.00 1 d .
C(11) C 0.72572(19) 0.05524(19) 0.8011(5) 0.0223(11) Uani 1.00 1 d .
C(12) C 0.7558(2) 0.0361(2) 0.9538(5) 0.0251(12) Uani 1.00 1 d .
C(13) C 0.7260(2) -0.00193(19) 1.0771(5) 0.0240(11) Uani 1.00 1 d .
C(14) C 0.6651(2) -0.02161(19) 1.0500(5) 0.0217(11) Uani 1.00 1 d .
C(15) C 0.63595(19) -0.00319(18) 0.8962(5) 0.0202(10) Uani 1.00 1 d .
C(16) C 0.57433(19) -0.01706(18) 0.8218(5) 0.0187(10) Uani 1.00 1 d .
C(17) C 0.7672(2) -0.1854(2) 0.3929(6) 0.0280(12) Uani 1.00 1 d .
C(18) C 0.8136(2) -0.1934(2) 0.5210(6) 0.0342(13) Uani 1.00 1 d .
C(19) C 0.8258(2) -0.1463(2) 0.6405(6) 0.0375(15) Uani 1.00 1 d .
C(20) C 0.7919(2) -0.0921(2) 0.6332(7) 0.0405(15) Uani 1.00 1 d .
C(21) C 0.7451(2) -0.0848(2) 0.5100(7) 0.0427(15) Uani 1.00 1 d .
C(22) C 0.7325(2) -0.1313(2) 0.3899(6) 0.0334(13) Uani 1.00 1 d .
H(1) H 0.5244 0.1427 -0.1470 0.025 Uiso 1.00 1 c R
H(2) H 0.6094 0.2054 -0.2197 0.027 Uiso 1.00 1 c R
H(3) H 0.6955 0.2133 -0.0362 0.027 Uiso 1.00 1 c R
H(4) H 0.6975 0.1604 0.2361 0.025 Uiso 1.00 1 c R
H(5) H 0.7458 0.0814 0.7176 0.027 Uiso 1.00 1 c R
H(6) H 0.7977 0.0490 0.9741 0.030 Uiso 1.00 1 c R
H(7) H 0.7475 -0.0143 1.1805 0.029 Uiso 1.00 1 c R
H(8) H 0.6439 -0.0468 1.1337 0.026 Uiso 1.00 1 c R
H(9) H 0.8363 -0.2315 0.5255 0.041 Uiso 1.00 1 c R
H(10) H 0.8571 -0.1517 0.7276 0.045 Uiso 1.00 1 c R
H(11) H 0.8011 -0.0590 0.7123 0.049 Uiso 1.00 1 c R
H(12) H 0.7216 -0.0472 0.5089 0.051 Uiso 1.00 1 c R
H(13) H 0.7000 -0.1262 0.3060 0.040 Uiso 1.00 1 c R

loop_
_atom_site_aniso_label
_atom_site_aniso_U_11
_atom_site_aniso_U_22
_atom_site_aniso_U_33
_atom_site_aniso_U_12
_atom_site_aniso_U_13
_atom_site_aniso_U_23
Br(1) 0.0287(2) 0.0297(2) 0.0316(2) -0.0009(2) 0.0001(2) -0.0009(2)
Co(1) 0.0167(4) 0.0182(4) 0.0175(3) -0.0032(3) -0.0021(3) 0.0028(3)
P(1) 0.0213(7) 0.0213(7) 0.0356(14) 0.0000 0.0000 0.0000
N(1) 0.0197(18) 0.0176(18) 0.0177(17) -0.0025(14) -0.0021(15) 0.0032(15)
N(2) 0.0159(17) 0.0212(18) 0.0195(18) -0.0023(14) -0.0050(16) 0.0031(16)
N(3) 0.0174(18) 0.0230(19) 0.0179(17) -0.0043(15) -0.0024(15) 0.0046(15)
N(4) 0.0191(17) 0.0171(17) 0.0198(17) -0.0030(14) -0.0004(16) 0.0036(15)
C(1) 0.021(2) 0.015(2) 0.021(2) 0.0015(17) -0.0006(18) 0.0010(17)
C(2) 0.018(2) 0.0144(19) 0.019(2) -0.0005(15) -0.0005(19) 0.0012(18)
C(3) 0.025(2) 0.019(2) 0.019(2) 0.0017(17) -0.0024(19) 0.0019(18)
C(4) 0.029(2) 0.020(2) 0.020(2) 0.0033(18) -0.0033(19) 0.0056(19)
C(5) 0.021(2) 0.020(2) 0.028(2) -0.0023(17) 0.005(2) 0.005(2)
C(6) 0.018(2) 0.022(2) 0.024(2) 0.0027(17) -0.0012(18) 0.0031(19)
C(7) 0.019(2) 0.014(2) 0.021(2) 0.0041(16) 0.0006(18) 0.0004(18)
C(8) 0.017(2) 0.017(2) 0.022(2) -0.0008(17) -0.0000(17) -0.0032(17)
C(9) 0.016(2) 0.018(2) 0.026(2) -0.0020(17) -0.0022(18) 0.0004(18)
C(10) 0.019(2) 0.017(2) 0.017(2) 0.0011(16) -0.0045(17) -0.0015(17)
C(11) 0.022(2) 0.020(2) 0.025(2) -0.0044(18) 0.0015(19) -0.0003(19)
C(12) 0.019(2) 0.028(2) 0.028(2) -0.0017(18) -0.0089(18) -0.0034(19)
C(13) 0.026(2) 0.023(2) 0.022(2) 0.0006(18) -0.007(2) 0.003(2)
C(14) 0.024(2) 0.022(2) 0.019(2) -0.0016(18) -0.0007(18) 0.0034(17)
C(15) 0.021(2) 0.016(2) 0.024(2) -0.0009(16) -0.0039(19) -0.0026(19)
C(16) 0.018(2) 0.019(2) 0.019(2) 0.0015(17) -0.0025(17) -0.0028(18)
C(17) 0.027(2) 0.020(2) 0.036(2) -0.0040(18) 0.003(2) 0.001(2)
C(18) 0.027(2) 0.031(2) 0.045(3) 0.001(2) 0.003(2) -0.005(2)
C(19) 0.027(2) 0.045(3) 0.041(3) -0.004(2) 0.003(2) -0.007(2)
C(20) 0.051(3) 0.030(2) 0.040(3) -0.009(2) 0.012(2) -0.009(2)
C(21) 0.063(3) 0.026(2) 0.039(2) 0.010(2) 0.014(3) -0.001(2)
C(22) 0.037(2) 0.032(2) 0.032(2) 0.004(2) 0.002(2) 0.003(2)

loop_
_atom_type_symbol
_atom_type_description
_atom_type_scat_dispersion_real
_atom_type_scat_dispersion_imag
_atom_type_scat_source
C C 0.003 0.002
;
International Tables for Crystallography
(1992, Vol. C, Tables 4.2.6.8 and 6.1.1.4)
;
H H 0.000 0.000
;
International Tables for Crystallography
(1992, Vol. C, Table 6.1.1.4)
;
N N 0.006 0.003
;
International Tables for Crystallography
(1992, Vol. C, Tables 4.2.6.8 and 6.1.1.4)
;
Br Br -0.290 2.459
;
International Tables for Crystallography
(1992, Vol. C, Tables 4.2.6.8 and 6.1.1.4)
;
P P 0.102 0.094
;
International Tables for Crystallography
(1992, Vol. C, Tables 4.2.6.8 and 6.1.1.4)
;
Co Co 0.349 0.972
;
International Tables for Crystallography
(1992, Vol. C, Tables 4.2.6.8 and 6.1.1.4)
;

loop_
_geom_angle_atom_site_label_1
_geom_angle_atom_site_label_2
_geom_angle_atom_site_label_3
_geom_angle
_geom_angle_site_symmetry_1
_geom_angle_site_symmetry_3
Br(1) Co(1) Br(1) 180.000(14) . 65605
Br(1) Co(1) N(1) 93.96(9) . .
Br(1) Co(1) N(1) 86.04(9) . 65605
Br(1) Co(1) N(3) 87.62(10) . .
Br(1) Co(1) N(3) 92.38(10) . 65605
Br(1) Co(1) N(1) 86.04(9) 65605 .
Br(1) Co(1) N(1) 93.96(9) 65605 65605
Br(1) Co(1) N(3) 92.38(10) 65605 .
Br(1) Co(1) N(3) 87.62(10) 65605 65605
N(1) Co(1) N(1) 180.00(19) . 65605
N(1) Co(1) N(3) 89.91(13) . .
N(1) Co(1) N(3) 90.09(13) . 65605
N(1) Co(1) N(3) 90.09(13) 65605 .
N(1) Co(1) N(3) 89.91(13) 65605 65605
N(3) Co(1) N(3) 180.00(19) . 65605
C(17) P(1) C(17) 105.6(2) . 64503
C(17) P(1) C(17) 111.45(19) . 65506
C(17) P(1) C(17) 111.45(19) . 54508
C(17) P(1) C(17) 111.45(19) 64503 65506
C(17) P(1) C(17) 111.45(19) 64503 54508
C(17) P(1) C(17) 105.6(2) 65506 54508
Co(1) N(1) C(9) 126.0(2) . .
Co(1) N(1) C(16) 125.4(2) . .
C(9) N(1) C(16) 107.9(3) . .
C(8) N(2) C(9) 121.2(3) . .
Co(1) N(3) C(1) 126.0(2) . .
Co(1) N(3) C(8) 126.4(2) . .
C(1) N(3) C(8) 107.3(3) . .
C(1) N(4) C(16) 121.1(3) . 65605
N(3) C(1) N(4) 128.3(3) . .
N(3) C(1) C(2) 109.8(3) . .
N(4) C(1) C(2) 121.8(3) . .
C(1) C(2) C(3) 132.2(3) . .
C(1) C(2) C(7) 106.5(3) . .
C(3) C(2) C(7) 121.3(3) . .
C(2) C(3) C(4) 117.2(3) . .
C(3) C(4) C(5) 122.0(3) . .
C(4) C(5) C(6) 120.8(3) . .
C(5) C(6) C(7) 117.4(3) . .
C(2) C(7) C(6) 121.3(3) . .
C(2) C(7) C(8) 106.6(3) . .
C(6) C(7) C(8) 132.1(3) . .
N(2) C(8) N(3) 127.7(3) . .
N(2) C(8) C(7) 122.6(3) . .
N(3) C(8) C(7) 109.7(3) . .
N(1) C(9) N(2) 128.5(3) . .
N(1) C(9) C(10) 109.6(3) . .
N(2) C(9) C(10) 121.9(3) . .
C(9) C(10) C(11) 131.7(3) . .
C(9) C(10) C(15) 106.9(3) . .
C(11) C(10) C(15) 121.3(3) . .
C(10) C(11) C(12) 117.5(3) . .
C(11) C(12) C(13) 121.4(3) . .
C(12) C(13) C(14) 120.5(4) . .
C(13) C(14) C(15) 117.6(3) . .
C(10) C(15) C(14) 121.7(3) . .
C(10) C(15) C(16) 105.9(3) . .
C(14) C(15) C(16) 132.4(3) . .
N(1) C(16) N(4) 128.7(3) . 65605
N(1) C(16) C(15) 109.7(3) . .
N(4) C(16) C(15) 121.5(3) 65605 .
P(1) C(17) C(18) 118.1(3) . .
P(1) C(17) C(22) 121.8(3) . .
C(18) C(17) C(22) 119.9(4) . .
C(17) C(18) C(19) 120.1(4) . .
C(18) C(19) C(20) 119.5(4) . .
C(19) C(20) C(21) 120.4(4) . .
C(20) C(21) C(22) 120.8(4) . .
C(17) C(22) C(21) 119.3(4) . .
C(2) C(3) H(1) 121.3 . .
C(4) C(3) H(1) 121.6 . .
C(3) C(4) H(2) 119.1 . .
C(5) C(4) H(2) 118.9 . .
C(4) C(5) H(3) 119.5 . .
C(6) C(5) H(3) 119.7 . .
C(5) C(6) H(4) 121.6 . .
C(7) C(6) H(4) 120.9 . .
C(10) C(11) H(5) 121.1 . .
C(12) C(11) H(5) 121.5 . .
C(11) C(12) H(6) 119.1 . .
C(13) C(12) H(6) 119.5 . .
C(12) C(13) H(7) 119.7 . .
C(14) C(13) H(7) 119.7 . .
C(13) C(14) H(8) 121.5 . .
C(15) C(14) H(8) 120.9 . .
C(17) C(18) H(9) 119.6 . .
C(19) C(18) H(9) 120.4 . .
C(18) C(19) H(10) 120.3 . .
C(20) C(19) H(10) 120.2 . .
C(19) C(20) H(11) 119.9 . .
C(21) C(20) H(11) 119.7 . .
C(20) C(21) H(12) 119.1 . .
C(22) C(21) H(12) 120.1 . .
C(17) C(22) H(13) 120.2 . .
C(21) C(22) H(13) 120.5 . .

loop_
_geom_bond_atom_site_label_1
_geom_bond_atom_site_label_2
_geom_bond_distance
_geom_bond_site_symmetry_2
Br(1) Co(1) 2.4295(4) .
Co(1) N(1) 1.930(3) .
Co(1) N(1) 1.930(3) 65605
Co(1) N(3) 1.918(3) .
Co(1) N(3) 1.918(3) 65605
P(1) C(17) 1.798(4) .
P(1) C(17) 1.798(4) 64503
P(1) C(17) 1.798(4) 65506
P(1) C(17) 1.798(4) 54508
N(1) C(9) 1.362(5) .
N(1) C(16) 1.369(5) .
N(2) C(8) 1.317(5) .
N(2) C(9) 1.324(5) .
N(3) C(1) 1.374(5) .
N(3) C(8) 1.383(5) .
N(4) C(1) 1.313(5) .
N(4) C(16) 1.318(5) 65605
C(1) C(2) 1.462(5) .
C(2) C(3) 1.392(5) .
C(2) C(7) 1.390(5) .
C(3) C(4) 1.369(5) .
C(4) C(5) 1.391(6) .
C(5) C(6) 1.393(6) .
C(6) C(7) 1.377(5) .
C(7) C(8) 1.456(5) .
C(9) C(10) 1.459(5) .
C(10) C(11) 1.377(5) .
C(10) C(15) 1.383(5) .
C(11) C(12) 1.391(6) .
C(12) C(13) 1.397(6) .
C(13) C(14) 1.386(6) .
C(14) C(15) 1.384(6) .
C(15) C(16) 1.466(5) .
C(17) C(18) 1.402(6) .
C(17) C(22) 1.377(6) .
C(18) C(19) 1.383(7) .
C(19) C(20) 1.370(7) .
C(20) C(21) 1.381(7) .
C(21) C(22) 1.378(7) .
C(3) H(1) 0.950 .
C(4) H(2) 0.950 .
C(5) H(3) 0.950 .
C(6) H(4) 0.950 .
C(11) H(5) 0.950 .
C(12) H(6) 0.950 .
C(13) H(7) 0.950 .
C(14) H(8) 0.950 .
C(18) H(9) 0.950 .
C(19) H(10) 0.950 .
C(20) H(11) 0.950 .
C(21) H(12) 0.950 .
C(22) H(13) 0.950 .
